data_2229950
loop_
_publ_author_name
'Niu, Yanyan'
'Wu, Bo'

_publ_section_title
;
 4-(5-Hydroxymethyl-2-methoxyphenoxy)benzoic acid
;
_journal_coeditor_code CV5067
_journal_issue 5
_journal_name_full 'Acta Crystallographica Section E'
_journal_page_first o1069
_journal_paper_doi 10.1107/S1600536811012190
_journal_volume 67
_journal_year 2011
_chemical_formula_iupac 'C15 H14 O5'
_chemical_formula_moiety 'C15 H14 O5'
_chemical_formula_sum 'C15 H14 O5'
_chemical_formula_weight 274.26
_chemical_name_systematic
;
4-(5-Hydroxymethyl-2-methoxyphenoxy)benzoic acid
;
_space_group_IT_number 2
_symmetry_cell_setting triclinic
_symmetry_space_group_name_Hall '-P 1'
_symmetry_space_group_name_H-M 'P -1'
_atom_sites_solution_hydrogens geom
_atom_sites_solution_primary direct
_atom_sites_solution_secondary difmap
_audit_creation_method SHELXL-97
_cell_angle_alpha 78.024(2)
_cell_angle_beta 75.184(2)
_cell_angle_gamma 88.451(2)
_cell_formula_units_Z 4
_cell_length_a 10.5420(15)
_cell_length_b 10.6153(15)
_cell_length_c 12.8070(18)
_cell_measurement_reflns_used 2550
_cell_measurement_temperature 273(2)
_cell_measurement_theta_max 23.26
_cell_measurement_theta_min 2.76
_cell_volume 1354.9(3)
_computing_cell_refinement 'SAINT (Bruker, 2007)'
_computing_data_collection 'APEX2 (Bruker, 2007)'
_computing_data_reduction 'SAINT (Bruker, 2007)'
_computing_molecular_graphics 'SHELXTL (Sheldrick, 2008)'
_computing_publication_material 'SHELXTL (Sheldrick, 2008)'
_computing_structure_refinement 'SHELXL97 (Sheldrick, 2008)'
_computing_structure_solution 'SHELXS97 (Sheldrick, 2008)'
_diffrn_ambient_temperature 273(2)
_diffrn_measured_fraction_theta_full 0.990
_diffrn_measured_fraction_theta_max 0.990
_diffrn_measurement_device_type 'Bruker APEXII CCD'
_diffrn_measurement_method 'phi and omega scans'
_diffrn_radiation_monochromator graphite
_diffrn_radiation_source 'fine-focus sealed tube'
_diffrn_radiation_type MoK\a
_diffrn_radiation_wavelength 0.71073
_diffrn_reflns_av_R_equivalents 0.0145
_diffrn_reflns_av_sigmaI/netI 0.0275
_diffrn_reflns_limit_h_max 11
_diffrn_reflns_limit_h_min -11
_diffrn_reflns_limit_k_max 5
_diffrn_reflns_limit_k_min -11
_diffrn_reflns_limit_l_max 13
_diffrn_reflns_limit_l_min -14
_diffrn_reflns_number 5794
_diffrn_reflns_theta_full 23.30
_diffrn_reflns_theta_max 23.30
_diffrn_reflns_theta_min 1.96
_exptl_absorpt_coefficient_mu 0.101
_exptl_absorpt_correction_T_max 0.9899
_exptl_absorpt_correction_T_min 0.9869
_exptl_absorpt_correction_type multi-scan
_exptl_absorpt_process_details '(SADABS; Bruker, 2007)'
_exptl_crystal_colour colourless
_exptl_crystal_density_diffrn 1.345
_exptl_crystal_density_method 'not measured'
_exptl_crystal_description block
_exptl_crystal_F_000 576
_exptl_crystal_size_max 0.13
_exptl_crystal_size_mid 0.12
_exptl_crystal_size_min 0.10
_refine_diff_density_max 0.224
_refine_diff_density_min -0.191
_refine_ls_extinction_method none
_refine_ls_goodness_of_fit_ref 1.021
_refine_ls_hydrogen_treatment constr
_refine_ls_matrix_type full
_refine_ls_number_parameters 365
_refine_ls_number_reflns 3874
_refine_ls_number_restraints 0
_refine_ls_restrained_S_all 1.021
_refine_ls_R_factor_all 0.0554
_refine_ls_R_factor_gt 0.0450
_refine_ls_shift/su_max 0.000
_refine_ls_shift/su_mean 0.000
_refine_ls_structure_factor_coef Fsqd
_refine_ls_weighting_details 'calc w=1/[\s^2^(Fo^2^)+(0.0930P)^2^+0.1798P] where P=(Fo^2^+2Fc^2^)/3'
_refine_ls_weighting_scheme calc
_refine_ls_wR_factor_gt 0.1301
_refine_ls_wR_factor_ref 0.1408
_reflns_number_gt 3154
_reflns_number_total 3874
_reflns_threshold_expression >2sigma(I)
_cod_data_source_file cv5067.cif
_cod_data_source_block I
_cod_database_code 2229950
_cod_database_fobs_code 2229950

loop_
_symmetry_equiv_pos_as_xyz
'x, y, z'
'-x, -y, -z'

loop_
_atom_site_type_symbol
_atom_site_label
_atom_site_fract_x
_atom_site_fract_y
_atom_site_fract_z
_atom_site_U_iso_or_equiv
_atom_site_adp_type
_atom_site_calc_flag
_atom_site_refinement_flags
_atom_site_occupancy
_atom_site_disorder_assembly
_atom_site_disorder_group
O O8 0.45863(12) 0.12659(13) 0.65556(10) 0.0507(4) Uani d . 1 . .
O O7 0.68968(14) 0.00872(15) 0.63970(12) 0.0595(4) Uani d . 1 . .
C C22 0.52664(18) 0.12698(18) 0.73608(16) 0.0447(5) Uani d . 1 . .
C C16 0.51038(17) 0.20109(18) 0.55175(15) 0.0424(5) Uani d . 1 . .
C C19 0.60706(19) 0.33828(19) 0.33809(16) 0.0480(5) Uani d . 1 . .
C C20 0.5219(2) 0.2327(2) 0.35983(17) 0.0500(5) Uani d . 1 . .
H H20A 0.4978 0.2079 0.3019 0.060 Uiso calc R 1 . .
C C23 0.64416(19) 0.06201(18) 0.73023(16) 0.0470(5) Uani d . 1 . .
C C21 0.47319(19) 0.16482(19) 0.46587(16) 0.0475(5) Uani d . 1 . .
H H21A 0.4156 0.0949 0.4799 0.057 Uiso calc R 1 . .
C C27 0.4736(2) 0.1865(2) 0.82238(16) 0.0510(5) Uani d . 1 . .
H H27A 0.3956 0.2301 0.8245 0.061 Uiso calc R 1 . .
C C24 0.7062(2) 0.0578(2) 0.81386(18) 0.0566(6) Uani d . 1 . .
H H24A 0.7845 0.0148 0.8119 0.068 Uiso calc R 1 . .
C C17 0.5919(2) 0.30742(19) 0.53229(17) 0.0511(5) Uani d . 1 . .
H H17A 0.6142 0.3332 0.5905 0.061 Uiso calc R 1 . .
O O10 0.6491(2) 0.36489(19) 0.14387(14) 0.0957(7) Uani d . 1 . .
O O9 0.7344(2) 0.50767(18) 0.21132(13) 0.0866(6) Uani d . 1 . .
H H9 0.7690 0.5355 0.1457 0.130 Uiso calc R 1 . .
C C18 0.6399(2) 0.3752(2) 0.42520(16) 0.0520(5) Uani d . 1 . .
H H18A 0.6952 0.4469 0.4116 0.062 Uiso calc R 1 . .
C C26 0.5356(2) 0.1820(2) 0.90646(16) 0.0543(5) Uani d . 1 . .
C C25 0.6514(2) 0.1177(2) 0.90050(18) 0.0605(6) Uani d . 1 . .
H H25A 0.6940 0.1144 0.9562 0.073 Uiso calc R 1 . .
C C28 0.6631(2) 0.4042(2) 0.22227(18) 0.0590(6) Uani d . 1 . .
C C29 0.8069(3) -0.0626(3) 0.6332(2) 0.0796(8) Uani d . 1 . .
H H29A 0.8279 -0.0952 0.5665 0.119 Uiso calc R 1 . .
H H29B 0.7942 -0.1332 0.6957 0.119 Uiso calc R 1 . .
H H29C 0.8776 -0.0074 0.6331 0.119 Uiso calc R 1 . .
O O3 1.04180(13) 0.76114(15) 0.31213(12) 0.0619(4) Uani d . 1 . .
C C7 0.9680(2) 0.70611(19) 0.41650(17) 0.0502(5) Uani d . 1 . .
O O2 0.89962(16) 0.97320(16) 0.31548(14) 0.0700(5) Uani d . 1 . .
O O5 0.8207(2) 0.5321(2) 0.82261(14) 0.0896(6) Uani d . 1 . .
C C1 0.97799(19) 0.8027(2) 0.22881(17) 0.0516(5) Uani d . 1 . .
C C12 0.8381(2) 0.66884(19) 0.43978(17) 0.0501(5) Uani d . 1 . .
H H12A 0.7941 0.6824 0.3842 0.060 Uiso calc R 1 . .
C C10 0.8387(2) 0.59194(19) 0.63005(17) 0.0524(5) Uani d . 1 . .
C C11 0.7735(2) 0.61085(19) 0.54690(17) 0.0503(5) Uani d . 1 . .
H H11A 0.6860 0.5844 0.5632 0.060 Uiso calc R 1 . .
C C3 0.9363(2) 0.7804(2) 0.05822(17) 0.0560(6) Uani d . 1 . .
C C6 0.90656(19) 0.9154(2) 0.22828(17) 0.0517(5) Uani d . 1 . .
C C2 0.9932(2) 0.7374(2) 0.14517(18) 0.0561(5) Uani d . 1 . .
H H2A 1.0423 0.6632 0.1466 0.067 Uiso calc R 1 . .
O O4 0.65453(19) 0.48294(19) 0.75911(13) 0.0810(5) Uani d . 1 . .
H H4 0.6192 0.4596 0.8251 0.122 Uiso calc R 1 . .
C C8 1.0346(2) 0.6871(2) 0.4979(2) 0.0612(6) Uani d . 1 . .
H H8A 1.1225 0.7124 0.4811 0.073 Uiso calc R 1 . .
C C15 0.7709(3) 0.5337(2) 0.74642(18) 0.0630(6) Uani d . 1 . .
C C5 0.8493(2) 0.9587(2) 0.14235(19) 0.0589(6) Uani d . 1 . .
H H5A 0.8006 1.0331 0.1406 0.071 Uiso calc R 1 . .
C C9 0.9694(2) 0.6303(2) 0.60459(19) 0.0616(6) Uani d . 1 . .
H H9A 1.0137 0.6177 0.6599 0.074 Uiso calc R 1 . .
C C4 0.8646(2) 0.8908(2) 0.05883(18) 0.0603(6) Uani d . 1 . .
H H4A 0.8254 0.9206 0.0014 0.072 Uiso calc R 1 . .
C C14 0.9473(3) 0.7054(3) -0.03082(19) 0.0724(7) Uani d . 1 . .
H H14A 0.9394 0.7625 -0.0984 0.087 Uiso calc R 1 . .
H H14B 1.0321 0.6655 -0.0453 0.087 Uiso calc R 1 . .
C C13 0.8180(3) 1.0823(2) 0.3227(2) 0.0787(7) Uani d . 1 . .
H H13A 0.8209 1.1140 0.3870 0.118 Uiso calc R 1 . .
H H13B 0.7294 1.0575 0.3279 0.118 Uiso calc R 1 . .
H H13C 0.8490 1.1487 0.2580 0.118 Uiso calc R 1 . .
O O6 0.5358(2) 0.37953(16) 0.96729(14) 0.0863(6) Uani d . 1 . .
H H6 0.5827 0.3883 1.0075 0.129 Uiso calc R 1 . .
O O1 0.8463(2) 0.6102(2) 0.00454(13) 0.0946(7) Uani d . 1 . .
H H1 0.8407 0.5796 -0.0479 0.142 Uiso calc R 1 . .
C C30 0.4822(3) 0.2530(3) 0.99757(19) 0.0717(7) Uani d . 1 . .
H H30A 0.3874 0.2556 1.0121 0.086 Uiso calc R 1 . .
H H30B 0.5041 0.2083 1.0646 0.086 Uiso calc R 1 . .

loop_
_atom_site_aniso_label
_atom_site_aniso_U_11
_atom_site_aniso_U_22
_atom_site_aniso_U_33
_atom_site_aniso_U_12
_atom_site_aniso_U_13
_atom_site_aniso_U_23
O8 0.0490(8) 0.0603(9) 0.0454(8) -0.0110(6) -0.0185(6) -0.0068(7)
O7 0.0618(9) 0.0643(9) 0.0656(10) 0.0097(7) -0.0272(7) -0.0302(8)
C22 0.0472(11) 0.0465(11) 0.0426(11) -0.0110(9) -0.0170(9) -0.0060(9)
C16 0.0414(10) 0.0445(11) 0.0446(11) 0.0036(8) -0.0165(8) -0.0102(9)
C19 0.0531(11) 0.0491(11) 0.0458(11) 0.0032(9) -0.0194(9) -0.0108(9)
C20 0.0585(12) 0.0534(12) 0.0479(12) -0.0010(10) -0.0275(10) -0.0148(10)
C23 0.0549(12) 0.0412(11) 0.0484(12) -0.0052(9) -0.0197(9) -0.0082(9)
C21 0.0477(11) 0.0470(11) 0.0546(13) -0.0028(9) -0.0240(9) -0.0119(10)
C27 0.0496(11) 0.0546(12) 0.0478(12) -0.0043(9) -0.0104(9) -0.0102(10)
C24 0.0651(13) 0.0525(12) 0.0597(13) 0.0017(10) -0.0315(11) -0.0090(10)
C17 0.0613(12) 0.0504(12) 0.0479(12) -0.0092(10) -0.0214(10) -0.0136(9)
O10 0.1400(18) 0.1021(15) 0.0491(10) -0.0394(13) -0.0320(10) -0.0091(10)
O9 0.1231(15) 0.0779(12) 0.0519(10) -0.0380(11) -0.0120(10) -0.0062(9)
C18 0.0616(13) 0.0464(11) 0.0518(13) -0.0090(10) -0.0193(10) -0.0111(10)
C26 0.0656(14) 0.0556(13) 0.0401(11) -0.0127(11) -0.0113(10) -0.0075(9)
C25 0.0786(16) 0.0599(14) 0.0505(13) -0.0066(12) -0.0334(11) -0.0063(10)
C28 0.0713(14) 0.0584(14) 0.0496(13) -0.0051(11) -0.0208(11) -0.0089(11)
C29 0.0760(16) 0.0827(18) 0.099(2) 0.0262(14) -0.0367(15) -0.0474(16)
O3 0.0482(8) 0.0761(10) 0.0612(10) 0.0049(7) -0.0208(7) -0.0056(8)
C7 0.0533(12) 0.0481(12) 0.0552(13) 0.0113(9) -0.0229(10) -0.0143(10)
O2 0.0745(10) 0.0656(10) 0.0815(11) 0.0104(8) -0.0311(9) -0.0285(9)
O5 0.1208(15) 0.1074(15) 0.0559(10) 0.0156(12) -0.0428(11) -0.0273(10)
C1 0.0435(11) 0.0556(13) 0.0555(13) -0.0004(9) -0.0175(9) -0.0046(10)
C12 0.0549(12) 0.0488(11) 0.0534(12) 0.0040(9) -0.0265(10) -0.0103(10)
C10 0.0704(14) 0.0436(11) 0.0539(13) 0.0145(10) -0.0288(11) -0.0196(9)
C11 0.0600(12) 0.0445(11) 0.0537(13) 0.0056(9) -0.0246(10) -0.0141(10)
C3 0.0550(12) 0.0602(14) 0.0467(12) -0.0099(10) -0.0066(10) -0.0038(10)
C6 0.0452(11) 0.0513(12) 0.0570(13) -0.0050(9) -0.0114(9) -0.0085(10)
C2 0.0527(12) 0.0523(12) 0.0594(14) 0.0043(10) -0.0105(10) -0.0084(11)
O4 0.1012(14) 0.0868(13) 0.0534(10) -0.0133(11) -0.0265(9) -0.0004(9)
C8 0.0554(13) 0.0679(14) 0.0722(16) 0.0094(11) -0.0329(12) -0.0211(12)
C15 0.0921(18) 0.0545(13) 0.0526(14) 0.0174(13) -0.0313(13) -0.0201(11)
C5 0.0561(13) 0.0518(13) 0.0648(14) 0.0032(10) -0.0176(11) -0.0007(11)
C9 0.0741(15) 0.0658(14) 0.0603(15) 0.0166(12) -0.0390(12) -0.0221(12)
C4 0.0563(13) 0.0685(15) 0.0512(13) -0.0053(11) -0.0170(10) 0.0033(11)
C14 0.0780(16) 0.0839(18) 0.0500(13) -0.0120(14) -0.0063(11) -0.0131(12)
C13 0.0876(18) 0.0606(15) 0.0837(18) 0.0078(13) -0.0080(14) -0.0234(13)
O6 0.1443(18) 0.0613(11) 0.0554(10) -0.0033(11) -0.0256(10) -0.0161(8)
O1 0.1292(16) 0.1022(15) 0.0485(10) -0.0476(13) -0.0084(10) -0.0180(10)
C30 0.0852(17) 0.0803(17) 0.0516(14) -0.0086(13) -0.0136(12) -0.0216(12)

loop_
_atom_type_symbol
_atom_type_description
_atom_type_scat_dispersion_real
_atom_type_scat_dispersion_imag
_atom_type_scat_source
C C 0.0033 0.0016 'International Tables Vol C Tables 4.2.6.8 and 6.1.1.4'
H H 0.0000 0.0000 'International Tables Vol C Tables 4.2.6.8 and 6.1.1.4'
O O 0.0106 0.0060 'International Tables Vol C Tables 4.2.6.8 and 6.1.1.4'

loop_
_geom_angle_atom_site_label_1
_geom_angle_atom_site_label_2
_geom_angle_atom_site_label_3
_geom_angle_site_symmetry_1
_geom_angle_site_symmetry_3
_geom_angle
_geom_angle_publ_flag
C16 O8 C22 . . 117.53(13) ?
C23 O7 C29 . . 117.67(17) ?
C27 C22 C23 . . 121.00(18) ?
C27 C22 O8 . . 119.45(18) ?
C23 C22 O8 . . 119.49(17) ?
C17 C16 O8 . . 123.43(17) ?
C17 C16 C21 . . 120.64(18) ?
O8 C16 C21 . . 115.91(16) ?
C18 C19 C20 . . 118.90(18) ?
C18 C19 C28 . . 122.14(18) ?
C20 C19 C28 . . 118.92(18) ?
C21 C20 C19 . . 120.65(18) ?
C21 C20 H20A . . 119.7 ?
C19 C20 H20A . . 119.7 ?
O7 C23 C24 . . 125.23(19) ?
O7 C23 C22 . . 116.22(16) ?
C24 C23 C22 . . 118.54(19) ?
C20 C21 C16 . . 119.57(18) ?
C20 C21 H21A . . 120.2 ?
C16 C21 H21A . . 120.2 ?
C22 C27 C26 . . 120.5(2) ?
C22 C27 H27A . . 119.7 ?
C26 C27 H27A . . 119.7 ?
C23 C24 C25 . . 119.8(2) ?
C23 C24 H24A . . 120.1 ?
C25 C24 H24A . . 120.1 ?
C16 C17 C18 . . 119.21(18) ?
C16 C17 H17A . . 120.4 ?
C18 C17 H17A . . 120.4 ?
C28 O9 H9 . . 109.5 ?
C19 C18 C17 . . 120.98(18) ?
C19 C18 H18A . . 119.5 ?
C17 C18 H18A . . 119.5 ?
C25 C26 C27 . . 118.34(19) ?
C25 C26 C30 . . 120.8(2) ?
C27 C26 C30 . . 120.7(2) ?
C26 C25 C24 . . 121.80(19) ?
C26 C25 H25A . . 119.1 ?
C24 C25 H25A . . 119.1 ?
O10 C28 O9 . . 122.3(2) ?
O10 C28 C19 . . 123.6(2) ?
O9 C28 C19 . . 113.99(19) ?
O7 C29 H29A . . 109.5 ?
O7 C29 H29B . . 109.5 ?
H29A C29 H29B . . 109.5 ?
O7 C29 H29C . . 109.5 ?
H29A C29 H29C . . 109.5 ?
H29B C29 H29C . . 109.5 ?
C7 O3 C1 . . 118.79(15) ?
C12 C7 C8 . . 121.1(2) ?
C12 C7 O3 . . 123.66(18) ?
C8 C7 O3 . . 115.18(19) ?
C6 O2 C13 . . 117.22(18) ?
C2 C1 O3 . . 119.55(19) ?
C2 C1 C6 . . 121.01(19) ?
O3 C1 C6 . . 119.31(19) ?
C7 C12 C11 . . 119.26(18) ?
C7 C12 H12A . . 120.4 ?
C11 C12 H12A . . 120.4 ?
C9 C10 C11 . . 119.3(2) ?
C9 C10 C15 . . 119.11(19) ?
C11 C10 C15 . . 121.6(2) ?
C12 C11 C10 . . 120.4(2) ?
C12 C11 H11A . . 119.8 ?
C10 C11 H11A . . 119.8 ?
C4 C3 C2 . . 117.9(2) ?
C4 C3 C14 . . 121.1(2) ?
C2 C3 C14 . . 120.9(2) ?
O2 C6 C5 . . 125.7(2) ?
O2 C6 C1 . . 115.72(19) ?
C5 C6 C1 . . 118.6(2) ?
C1 C2 C3 . . 120.8(2) ?
C1 C2 H2A . . 119.6 ?
C3 C2 H2A . . 119.6 ?
C15 O4 H4 . . 109.5 ?
C7 C8 C9 . . 119.3(2) ?
C7 C8 H8A . . 120.3 ?
C9 C8 H8A . . 120.3 ?
O5 C15 O4 . . 123.3(2) ?
O5 C15 C10 . . 122.5(2) ?
O4 C15 C10 . . 114.19(19) ?
C6 C5 C4 . . 119.6(2) ?
C6 C5 H5A . . 120.2 ?
C4 C5 H5A . . 120.2 ?
C8 C9 C10 . . 120.6(2) ?
C8 C9 H9A . . 119.7 ?
C10 C9 H9A . . 119.7 ?
C3 C4 C5 . . 122.0(2) ?
C3 C4 H4A . . 119.0 ?
C5 C4 H4A . . 119.0 ?
O1 C14 C3 . . 108.56(18) ?
O1 C14 H14A . . 110.0 ?
C3 C14 H14A . . 110.0 ?
O1 C14 H14B . . 110.0 ?
C3 C14 H14B . . 110.0 ?
H14A C14 H14B . . 108.4 ?
O2 C13 H13A . . 109.5 ?
O2 C13 H13B . . 109.5 ?
H13A C13 H13B . . 109.5 ?
O2 C13 H13C . . 109.5 ?
H13A C13 H13C . . 109.5 ?
H13B C13 H13C . . 109.5 ?
C30 O6 H6 . . 109.5 ?
C14 O1 H1 . . 109.5 ?
O6 C30 C26 . . 109.97(19) ?
O6 C30 H30A . . 109.7 ?
C26 C30 H30A . . 109.7 ?
O6 C30 H30B . . 109.7 ?
C26 C30 H30B . . 109.7 ?
H30A C30 H30B . . 108.2 ?

loop_
_geom_bond_atom_site_label_1
_geom_bond_atom_site_label_2
_geom_bond_site_symmetry_2
_geom_bond_distance
_geom_bond_publ_flag
O8 C16 . 1.381(2) ?
O8 C22 . 1.399(2) ?
O7 C23 . 1.367(2) ?
O7 C29 . 1.425(3) ?
C22 C27 . 1.374(3) ?
C22 C23 . 1.394(3) ?
C16 C17 . 1.378(3) ?
C16 C21 . 1.384(3) ?
C19 C18 . 1.380(3) ?
C19 C20 . 1.392(3) ?
C19 C28 . 1.477(3) ?
C20 C21 . 1.373(3) ?
C20 H20A . 0.9300 ?
C23 C24 . 1.383(3) ?
C21 H21A . 0.9300 ?
C27 C26 . 1.387(3) ?
C27 H27A . 0.9300 ?
C24 C25 . 1.384(3) ?
C24 H24A . 0.9300 ?
C17 C18 . 1.382(3) ?
C17 H17A . 0.9300 ?
O10 C28 . 1.207(3) ?
O9 C28 . 1.311(3) ?
O9 H9 . 0.8200 ?
C18 H18A . 0.9300 ?
C26 C25 . 1.375(3) ?
C26 C30 . 1.501(3) ?
C25 H25A . 0.9300 ?
C29 H29A . 0.9600 ?
C29 H29B . 0.9600 ?
C29 H29C . 0.9600 ?
O3 C7 . 1.379(3) ?
O3 C1 . 1.393(2) ?
C7 C12 . 1.376(3) ?
C7 C8 . 1.378(3) ?
O2 C6 . 1.367(3) ?
O2 C13 . 1.428(3) ?
O5 C15 . 1.218(3) ?
C1 C2 . 1.367(3) ?
C1 C6 . 1.396(3) ?
C12 C11 . 1.385(3) ?
C12 H12A . 0.9300 ?
C10 C9 . 1.384(3) ?
C10 C11 . 1.388(3) ?
C10 C15 . 1.487(3) ?
C11 H11A . 0.9300 ?
C3 C4 . 1.377(3) ?
C3 C2 . 1.387(3) ?
C3 C14 . 1.500(3) ?
C6 C5 . 1.379(3) ?
C2 H2A . 0.9300 ?
O4 C15 . 1.311(3) ?
O4 H4 . 0.8200 ?
C8 C9 . 1.379(3) ?
C8 H8A . 0.9300 ?
C5 C4 . 1.384(3) ?
C5 H5A . 0.9300 ?
C9 H9A . 0.9300 ?
C4 H4A . 0.9300 ?
C14 O1 . 1.408(3) ?
C14 H14A . 0.9700 ?
C14 H14B . 0.9700 ?
C13 H13A . 0.9600 ?
C13 H13B . 0.9600 ?
C13 H13C . 0.9600 ?
O6 C30 . 1.409(3) ?
O6 H6 . 0.8200 ?
O1 H1 . 0.8200 ?
C30 H30A . 0.9700 ?
C30 H30B . 0.9700 ?

loop_
_geom_hbond_atom_site_label_D
_geom_hbond_atom_site_label_H
_geom_hbond_atom_site_label_A
_geom_hbond_site_symmetry_A
_geom_hbond_distance_DH
_geom_hbond_distance_HA
_geom_hbond_distance_DA
_geom_hbond_angle_DHA
O9 H9 O1 . 0.82 1.80 2.620(2) 175
O4 H4 O6 . 0.82 1.84 2.652(2) 1670
O6 H6 O10 1_556 0.82 2.01 2.791(3) 159
O1 H1 O5 1_554 0.82 1.89 2.706(2) 172

loop_
_geom_torsion_atom_site_label_1
_geom_torsion_atom_site_label_2
_geom_torsion_atom_site_label_3
_geom_torsion_atom_site_label_4
_geom_torsion_site_symmetry_1
_geom_torsion_site_symmetry_2
_geom_torsion_site_symmetry_3
_geom_torsion_site_symmetry_4
_geom_torsion
_geom_torsion_publ_flag
C16 O8 C22 C27 . . . . 109.7(2) ?
C16 O8 C22 C23 . . . . -73.2(2) ?
C22 O8 C16 C17 . . . . -24.5(3) ?
C22 O8 C16 C21 . . . . 156.97(17) ?
C18 C19 C20 C21 . . . . -1.2(3) ?
C28 C19 C20 C21 . . . . 176.59(19) ?
C29 O7 C23 C24 . . . . 3.4(3) ?
C29 O7 C23 C22 . . . . -177.65(19) ?
C27 C22 C23 O7 . . . . -178.58(17) ?
O8 C22 C23 O7 . . . . 4.4(3) ?
C27 C22 C23 C24 . . . . 0.5(3) ?
O8 C22 C23 C24 . . . . -176.58(17) ?
C19 C20 C21 C16 . . . . -0.7(3) ?
C17 C16 C21 C20 . . . . 2.4(3) ?
O8 C16 C21 C20 . . . . -179.01(16) ?
C23 C22 C27 C26 . . . . -0.7(3) ?
O8 C22 C27 C26 . . . . 176.39(17) ?
O7 C23 C24 C25 . . . . 178.76(19) ?
C22 C23 C24 C25 . . . . -0.2(3) ?
O8 C16 C17 C18 . . . . 179.35(18) ?
C21 C16 C17 C18 . . . . -2.2(3) ?
C20 C19 C18 C17 . . . . 1.4(3) ?
C28 C19 C18 C17 . . . . -176.28(19) ?
C16 C17 C18 C19 . . . . 0.2(3) ?
C22 C27 C26 C25 . . . . 0.6(3) ?
C22 C27 C26 C30 . . . . 176.53(19) ?
C27 C26 C25 C24 . . . . -0.3(3) ?
C30 C26 C25 C24 . . . . -176.3(2) ?
C23 C24 C25 C26 . . . . 0.1(3) ?
C18 C19 C28 O10 . . . . 170.7(2) ?
C20 C19 C28 O10 . . . . -7.0(4) ?
C18 C19 C28 O9 . . . . -6.9(3) ?
C20 C19 C28 O9 . . . . 175.4(2) ?
C1 O3 C7 C12 . . . . 11.8(3) ?
C1 O3 C7 C8 . . . . -169.74(19) ?
C7 O3 C1 C2 . . . . -109.8(2) ?
C7 O3 C1 C6 . . . . 74.4(2) ?
C8 C7 C12 C11 . . . . -0.2(3) ?
O3 C7 C12 C11 . . . . 178.08(18) ?
C7 C12 C11 C10 . . . . 0.8(3) ?
C9 C10 C11 C12 . . . . -0.7(3) ?
C15 C10 C11 C12 . . . . 178.07(18) ?
C13 O2 C6 C5 . . . . 5.0(3) ?
C13 O2 C6 C1 . . . . -174.72(19) ?
C2 C1 C6 O2 . . . . -179.12(18) ?
O3 C1 C6 O2 . . . . -3.4(3) ?
C2 C1 C6 C5 . . . . 1.1(3) ?
O3 C1 C6 C5 . . . . 176.89(18) ?
O3 C1 C2 C3 . . . . -176.70(18) ?
C6 C1 C2 C3 . . . . -1.0(3) ?
C4 C3 C2 C1 . . . . 0.2(3) ?
C14 C3 C2 C1 . . . . -177.01(18) ?
C12 C7 C8 C9 . . . . -0.3(3) ?
O3 C7 C8 C9 . . . . -178.76(19) ?
C9 C10 C15 O5 . . . . 8.9(3) ?
C11 C10 C15 O5 . . . . -169.9(2) ?
C9 C10 C15 O4 . . . . -170.1(2) ?
C11 C10 C15 O4 . . . . 11.1(3) ?
O2 C6 C5 C4 . . . . 179.73(18) ?
C1 C6 C5 C4 . . . . -0.6(3) ?
C7 C8 C9 C10 . . . . 0.3(3) ?
C11 C10 C9 C8 . . . . 0.2(3) ?
C15 C10 C9 C8 . . . . -178.65(19) ?
C2 C3 C4 C5 . . . . 0.4(3) ?
C14 C3 C4 C5 . . . . 177.58(19) ?
C6 C5 C4 C3 . . . . -0.2(3) ?
C4 C3 C14 O1 . . . . -91.9(3) ?
C2 C3 C14 O1 . . . . 85.2(3) ?
C25 C26 C30 O6 . . . . 87.2(3) ?
C27 C26 C30 O6 . . . . -88.7(3) ?
